data_4083855
loop_
_publ_author_name
'Micksch, Maik'
'Tenne, Mario'
'Strassner, Thomas'

_publ_section_title
;
 C&#x2227;N-Cyclometalated Platinum(II) Complexes with Sterically
 Demanding 1,2-Diarylimidazole Ligands
;
_journal_name_full Organometallics
_journal_page_first 140701164044003
_journal_paper_doi 10.1021/om500383b
_journal_year 2014
_chemical_formula_moiety 'C32 H42 N2 O2 Pt'
_chemical_formula_sum 'C32 H42 N2 O2 Pt'
_chemical_formula_weight 681.77
_chemical_name_systematic
;
 ?
;
_space_group_IT_number 14
_symmetry_cell_setting monoclinic
_symmetry_space_group_name_Hall '-P 2ybc'
_symmetry_space_group_name_H-M 'P 1 21/c 1'
_atom_sites_solution_hydrogens geom
_atom_sites_solution_primary direct
_atom_sites_solution_secondary difmap
_audit_creation_method SHELXL-97
_cell_angle_alpha 90
_cell_angle_beta 127.347(11)
_cell_angle_gamma 90
_cell_formula_units_Z 8
_cell_length_a 12.5850(16)
_cell_length_b 29.673(8)
_cell_length_c 20.614(5)
_cell_measurement_reflns_used 996
_cell_measurement_temperature 198(2)
_cell_measurement_theta_max 22.286
_cell_measurement_theta_min 4.034
_cell_volume 6120(3)
_computing_cell_refinement 'Dirax/lsq (Duisenberg, 1992)'
_computing_data_collection 'Collect (Nonius BV, 1999)'
_computing_data_reduction 'EvalCCD (Duisenberg et al., 2003)'
_computing_molecular_graphics 'ORTEP-3 (Farrugia, 2012)'
_computing_publication_material 'enCIFer (Allen et al., 2004)'
_computing_structure_refinement 'SHELXL-97 (Sheldrick, 2008)'
_computing_structure_solution 'SIR92 (Altomare et al., 1994)'
_diffrn_ambient_temperature 198(2)
_diffrn_detector_area_resol_mean 9
_diffrn_measured_fraction_theta_full 0.998
_diffrn_measured_fraction_theta_max 0.998
_diffrn_measurement_device_type KappaCCD
_diffrn_measurement_method \f
_diffrn_radiation_monochromator graphite
_diffrn_radiation_source 'fine-focus sealed tube'
_diffrn_radiation_type MoK\a
_diffrn_radiation_wavelength 0.71073
_diffrn_reflns_av_R_equivalents 0.0571
_diffrn_reflns_av_sigmaI/netI 0.0476
_diffrn_reflns_limit_h_max 15
_diffrn_reflns_limit_h_min -15
_diffrn_reflns_limit_k_max 37
_diffrn_reflns_limit_k_min -37
_diffrn_reflns_limit_l_max 25
_diffrn_reflns_limit_l_min -25
_diffrn_reflns_number 106909
_diffrn_reflns_theta_full 26.40
_diffrn_reflns_theta_max 26.40
_diffrn_reflns_theta_min 2.05
_exptl_absorpt_coefficient_mu 4.614
_exptl_absorpt_correction_T_max 0.5330
_exptl_absorpt_correction_T_min 0.1809
_exptl_absorpt_correction_type multi-scan
_exptl_absorpt_process_details 'SADABS (Sheldrick, 2003)'
_exptl_crystal_colour colourless
_exptl_crystal_density_diffrn 1.480
_exptl_crystal_density_method 'not measured'
_exptl_crystal_description fragment
_exptl_crystal_F_000 2736
_exptl_crystal_size_max 0.56
_exptl_crystal_size_mid 0.34
_exptl_crystal_size_min 0.16
_refine_diff_density_max 1.504
_refine_diff_density_min -1.052
_refine_diff_density_rms 0.235
_refine_ls_extinction_method none
_refine_ls_goodness_of_fit_ref 1.146
_refine_ls_hydrogen_treatment constr
_refine_ls_matrix_type full
_refine_ls_number_parameters 676
_refine_ls_number_reflns 12540
_refine_ls_number_restraints 0
_refine_ls_restrained_S_all 1.146
_refine_ls_R_factor_all 0.0745
_refine_ls_R_factor_gt 0.0360
_refine_ls_shift/su_max 0.002
_refine_ls_shift/su_mean 0.000
_refine_ls_structure_factor_coef Fsqd
_refine_ls_weighting_details 'calc w=1/[\s^2^(Fo^2^)+(0.0630P)^2^+3.7449P] where P=(Fo^2^+2Fc^2^)/3'
_refine_ls_weighting_scheme calc
_refine_ls_wR_factor_gt 0.0987
_refine_ls_wR_factor_ref 0.1175
_reflns_number_gt 8782
_reflns_number_total 12540
_reflns_threshold_expression >2sigma(I)
_cod_data_source_file om500383b_si_002.cif
_cod_data_source_block compound23
_cod_original_cell_volume 6120(2)
_cod_original_sg_symbol_H-M P21/c
_cod_database_code 4083855

loop_
_symmetry_equiv_pos_as_xyz
'x, y, z'
'-x, y+1/2, -z+1/2'
'-x, -y, -z'
'x, -y-1/2, z-1/2'

loop_
_atom_site_label
_atom_site_type_symbol
_atom_site_fract_x
_atom_site_fract_y
_atom_site_fract_z
_atom_site_U_iso_or_equiv
_atom_site_adp_type
_atom_site_occupancy
_atom_site_symmetry_multiplicity
_atom_site_calc_flag
_atom_site_refinement_flags
Pt2 Pt 0.27772(2) 0.026084(8) 0.155069(15) 0.02996(9) Uani 1 1 d .
Pt1 Pt 0.44044(2) 0.173854(8) 0.518654(14) 0.02510(8) Uani 1 1 d .
O3 O 0.2594(4) -0.03187(14) 0.0990(3) 0.0375(11) Uani 1 1 d .
O4 O 0.1385(4) 0.00632(15) 0.1728(3) 0.0358(11) Uani 1 1 d .
N1 N 0.4109(5) 0.05815(16) 0.6099(3) 0.0275(12) Uani 1 1 d .
O2 O 0.3835(4) 0.22741(14) 0.4447(3) 0.0340(11) Uani 1 1 d .
N4 N 0.3040(5) 0.08609(17) 0.2054(3) 0.0303(12) Uani 1 1 d .
C6 C 0.2553(7) 0.0302(2) 0.6335(4) 0.0362(16) Uiso 1 1 d .
C16 C 0.2534(6) 0.1018(2) 0.4739(4) 0.0250(13) Uiso 1 1 d .
C29 C 0.3852(7) 0.3006(2) 0.3995(4) 0.0387(17) Uani 1 1 d .
C15 C 0.3741(6) 0.09127(19) 0.5543(4) 0.0251(13) Uani 1 1 d .
N2 N 0.4775(5) 0.11974(16) 0.5865(3) 0.0250(11) Uani 1 1 d .
C46 C 0.2552(6) 0.1088(2) 0.2402(4) 0.0321(15) Uani 1 1 d .
H46 H 0.1956 0.0968 0.2497 0.038 Uiso 1 1 calc R
C21 C 0.2641(6) 0.1435(2) 0.4443(4) 0.0282(14) Uani 1 1 d .
C1 C 0.3259(6) 0.02255(19) 0.6022(4) 0.0302(15) Uani 1 1 d .
C48 C 0.4516(6) 0.0962(2) 0.1705(4) 0.0356(16) Uani 1 1 d .
N3 N 0.3877(5) 0.15430(17) 0.2351(3) 0.0342(13) Uani 1 1 d .
O1 O 0.6321(4) 0.19866(14) 0.6013(3) 0.0336(10) Uani 1 1 d .
C47 C 0.3846(6) 0.1140(2) 0.2027(4) 0.0322(15) Uani 1 1 d .
C57 C 0.1765(7) -0.1031(2) 0.0367(4) 0.0386(17) Uani 1 1 d .
C18 C 0.0321(6) 0.0896(2) 0.3497(4) 0.0370(16) Uani 1 1 d .
H18 H -0.0459 0.0716 0.3168 0.044 Uiso 1 1 calc R
C34 C 0.3658(7) 0.2255(2) 0.1695(5) 0.0439(18) Uani 1 1 d .
C33 C 0.4473(7) 0.1961(2) 0.2344(4) 0.0358(16) Uani 1 1 d .
C17 C 0.1380(6) 0.0751(2) 0.4270(4) 0.0332(15) Uani 1 1 d .
H17 H 0.1325 0.0474 0.4480 0.040 Uiso 1 1 calc R
C20 C 0.1557(6) 0.1570(2) 0.3672(4) 0.0373(17) Uani 1 1 d .
H20 H 0.1598 0.1847 0.3458 0.045 Uiso 1 1 calc R
C38 C 0.5807(7) 0.2046(2) 0.2974(4) 0.0371(16) Uani 1 1 d .
C26 C 0.6709(7) 0.2367(2) 0.5932(4) 0.0349(16) Uani 1 1 d .
C2 C 0.3180(7) -0.0178(2) 0.5642(4) 0.0321(15) Uani 1 1 d .
C13 C 0.5414(6) 0.0661(2) 0.6779(4) 0.0306(15) Uani 1 1 d .
H13 H 0.5930 0.0482 0.7258 0.037 Uiso 1 1 calc R
C53 C 0.4117(6) 0.0510(2) 0.1438(4) 0.0321(15) Uani 1 1 d .
C28 C 0.4558(6) 0.2628(2) 0.4629(4) 0.0314(15) Uani 1 1 d .
C58 C 0.1777(6) -0.0637(2) 0.0842(4) 0.0346(16) Uani 1 1 d .
C59 C 0.0944(7) -0.0642(2) 0.1075(4) 0.0399(17) Uani 1 1 d .
H59 H 0.0428 -0.0908 0.0940 0.048 Uiso 1 1 calc R
C36 C 0.5538(8) 0.2749(2) 0.2309(5) 0.051(2) Uani 1 1 d .
H36 H 0.5915 0.3025 0.2301 0.061 Uiso 1 1 calc R
C14 C 0.5812(6) 0.1047(2) 0.6625(4) 0.0294(14) Uani 1 1 d .
H14 H 0.6660 0.1188 0.6983 0.035 Uiso 1 1 calc R
C49 C 0.5477(7) 0.1178(3) 0.1681(4) 0.0453(18) Uani 1 1 d .
H49 H 0.5728 0.1481 0.1861 0.054 Uiso 1 1 calc R
C10 C 0.2618(8) 0.0752(3) 0.6736(5) 0.049(2) Uani 1 1 d .
H10 H 0.3231 0.0958 0.6720 0.058 Uiso 1 1 calc R
C61 C -0.0261(7) -0.0392(2) 0.1640(4) 0.0379(16) Uani 1 1 d .
C42 C 0.6657(7) 0.1719(2) 0.3666(4) 0.0411(17) Uani 1 1 d .
H42 H 0.6308 0.1409 0.3444 0.049 Uiso 1 1 calc R
C19 C 0.0410(7) 0.1307(3) 0.3206(4) 0.0462(19) Uani 1 1 d .
H19 H -0.0325 0.1409 0.2682 0.055 Uiso 1 1 calc R
C52 C 0.4718(7) 0.0295(2) 0.1134(4) 0.0437(18) Uani 1 1 d .
H52 H 0.4469 -0.0005 0.0939 0.052 Uiso 1 1 calc R
C3 C 0.2348(8) -0.0513(2) 0.5574(5) 0.0462(19) Uani 1 1 d .
H3 H 0.2252 -0.0789 0.5309 0.055 Uiso 1 1 calc R
C37 C 0.6316(8) 0.2456(2) 0.2945(5) 0.0453(18) Uani 1 1 d .
H37 H 0.7217 0.2533 0.3374 0.054 Uiso 1 1 calc R
C25 C 0.8201(7) 0.2454(3) 0.6580(4) 0.050(2) Uani 1 1 d .
C35 C 0.4235(8) 0.2656(2) 0.1687(5) 0.0473(19) Uani 1 1 d .
H35 H 0.3720 0.2862 0.1249 0.057 Uiso 1 1 calc R
C45 C 0.3059(7) 0.1510(2) 0.2589(4) 0.0375(16) Uani 1 1 d .
H45 H 0.2889 0.1739 0.2836 0.045 Uiso 1 1 calc R
C39 C 0.2199(7) 0.2143(3) 0.0984(5) 0.050(2) Uani 1 1 d .
H39 H 0.1950 0.1861 0.1129 0.060 Uiso 1 1 calc R
C5 C 0.1731(8) -0.0042(2) 0.6253(5) 0.057(2) Uani 1 1 d .
H5 H 0.1216 0.0000 0.6445 0.068 Uiso 1 1 calc R
C54 C 0.2746(9) -0.0963(3) 0.0165(6) 0.066(2) Uani 1 1 d .
H54A H 0.2710 -0.1224 -0.0138 0.098 Uiso 1 1 calc R
H54B H 0.3654 -0.0929 0.0672 0.098 Uiso 1 1 calc R
H54C H 0.2497 -0.0691 -0.0169 0.098 Uiso 1 1 calc R
C51 C 0.5678(8) 0.0512(3) 0.1109(5) 0.051(2) Uani 1 1 d .
H51 H 0.6070 0.0358 0.0898 0.061 Uiso 1 1 calc R
C30 C 0.4472(9) 0.3018(3) 0.3550(5) 0.064(2) Uani 1 1 d .
H30A H 0.4060 0.3260 0.3143 0.096 Uiso 1 1 calc R
H30B H 0.4320 0.2728 0.3276 0.096 Uiso 1 1 calc R
H30C H 0.5435 0.3072 0.3943 0.096 Uiso 1 1 calc R
C32 C 0.2381(8) 0.2929(3) 0.3395(5) 0.073(3) Uani 1 1 d .
H32A H 0.1969 0.3184 0.3014 0.110 Uiso 1 1 calc R
H32B H 0.1992 0.2903 0.3685 0.110 Uiso 1 1 calc R
H32C H 0.2216 0.2651 0.3091 0.110 Uiso 1 1 calc R
C8 C 0.5179(8) -0.0529(3) 0.5892(5) 0.053(2) Uani 1 1 d .
H8A H 0.5711 -0.0555 0.5691 0.080 Uiso 1 1 calc R
H8B H 0.4918 -0.0830 0.5943 0.080 Uiso 1 1 calc R
H8C H 0.5711 -0.0381 0.6426 0.080 Uiso 1 1 calc R
C62 C -0.0269(8) 0.0007(3) 0.2116(5) 0.056(2) Uani 1 1 d .
H62A H 0.0612 0.0034 0.2646 0.084 Uiso 1 1 calc R
H62B H -0.0946 -0.0045 0.2200 0.084 Uiso 1 1 calc R
H62C H -0.0478 0.0285 0.1804 0.084 Uiso 1 1 calc R
C64 C -0.1653(7) -0.0441(3) 0.0831(5) 0.057(2) Uani 1 1 d .
H64A H -0.1695 -0.0719 0.0559 0.085 Uiso 1 1 calc R
H64B H -0.1839 -0.0182 0.0480 0.085 Uiso 1 1 calc R
H64C H -0.2319 -0.0453 0.0932 0.085 Uiso 1 1 calc R
C23 C 0.8761(8) 0.2828(4) 0.6387(5) 0.080(3) Uani 1 1 d .
H23A H 0.9739 0.2823 0.6776 0.120 Uiso 1 1 calc R
H23B H 0.8427 0.3117 0.6426 0.120 Uiso 1 1 calc R
H23C H 0.8486 0.2788 0.5832 0.120 Uiso 1 1 calc R
C44 C 0.8104(8) 0.1725(3) 0.4001(6) 0.068(3) Uani 1 1 d .
H44A H 0.8585 0.1483 0.4402 0.102 Uiso 1 1 calc R
H44B H 0.8500 0.2016 0.4264 0.102 Uiso 1 1 calc R
H44C H 0.8168 0.1681 0.3555 0.102 Uiso 1 1 calc R
C27 C 0.5878(6) 0.2674(2) 0.5309(4) 0.0358(16) Uani 1 1 d .
H27 H 0.6275 0.2957 0.5358 0.043 Uiso 1 1 calc R
C43 C 0.6509(10) 0.1797(3) 0.4333(5) 0.067(3) Uani 1 1 d .
H43A H 0.7009 0.1566 0.4755 0.100 Uiso 1 1 calc R
H43B H 0.5562 0.1781 0.4101 0.100 Uiso 1 1 calc R
H43C H 0.6861 0.2096 0.4573 0.100 Uiso 1 1 calc R
C4 C 0.1660(9) -0.0446(3) 0.5892(6) 0.062(2) Uani 1 1 d .
H4 H 0.1125 -0.0684 0.5862 0.075 Uiso 1 1 calc R
C55 C 0.0363(8) -0.1082(3) -0.0439(5) 0.067(3) Uani 1 1 d .
H55A H 0.0370 -0.1319 -0.0768 0.101 Uiso 1 1 calc R
H55B H 0.0087 -0.0796 -0.0738 0.101 Uiso 1 1 calc R
H55C H -0.0267 -0.1164 -0.0328 0.101 Uiso 1 1 calc R
C22 C 0.8521(11) 0.2483(6) 0.7377(6) 0.188(9) Uani 1 1 d .
H22A H 0.8121 0.2227 0.7458 0.283 Uiso 0.50 1 calc PR
H22B H 0.8167 0.2765 0.7423 0.283 Uiso 0.50 1 calc PR
H22C H 0.9494 0.2476 0.7793 0.283 Uiso 0.50 1 calc PR
H22D H 0.9067 0.2751 0.7658 0.283 Uiso 0.50 1 calc PR
H22E H 0.9020 0.2213 0.7693 0.283 Uiso 0.50 1 calc PR
H22F H 0.7694 0.2503 0.7324 0.283 Uiso 0.50 1 calc PR
C9 C 0.3076(8) -0.0465(3) 0.4455(5) 0.059(2) Uani 1 1 d .
H9A H 0.3538 -0.0446 0.4207 0.088 Uiso 1 1 calc R
H9B H 0.2223 -0.0304 0.4112 0.088 Uiso 1 1 calc R
H9C H 0.2912 -0.0782 0.4501 0.088 Uiso 1 1 calc R
C60 C 0.0764(6) -0.0307(2) 0.1484(4) 0.0323(15) Uani 1 1 d .
C50 C 0.6058(8) 0.0943(3) 0.1389(5) 0.054(2) Uani 1 1 d .
H50 H 0.6729 0.1084 0.1382 0.065 Uiso 1 1 calc R
C12 C 0.3189(13) 0.0688(3) 0.7601(6) 0.098(4) Uani 1 1 d .
H12A H 0.3241 0.0979 0.7842 0.147 Uiso 1 1 calc R
H12B H 0.4087 0.0559 0.7895 0.147 Uiso 1 1 calc R
H12C H 0.2619 0.0482 0.7638 0.147 Uiso 1 1 calc R
C31 C 0.4069(8) 0.3463(2) 0.4414(5) 0.053(2) Uani 1 1 d .
H31A H 0.3536 0.3695 0.3999 0.079 Uiso 1 1 calc R
H31B H 0.5017 0.3545 0.4744 0.079 Uiso 1 1 calc R
H31C H 0.3792 0.3441 0.4766 0.079 Uiso 1 1 calc R
C7 C 0.3940(7) -0.0253(2) 0.5297(4) 0.0360(16) Uani 1 1 d .
H7 H 0.4236 0.0049 0.5245 0.043 Uiso 1 1 calc R
C41 C 0.2041(11) 0.2052(5) 0.0197(6) 0.113(5) Uani 1 1 d .
H41A H 0.1096 0.2000 -0.0253 0.169 Uiso 1 1 calc R
H41B H 0.2563 0.1785 0.0271 0.169 Uiso 1 1 calc R
H41C H 0.2364 0.2313 0.0071 0.169 Uiso 1 1 calc R
C24 C 0.8981(9) 0.2028(4) 0.6570(7) 0.098(4) Uani 1 1 d .
H24A H 0.9947 0.2081 0.6954 0.147 Uiso 1 1 calc R
H24B H 0.8722 0.1988 0.6019 0.147 Uiso 1 1 calc R
H24C H 0.8751 0.1757 0.6731 0.147 Uiso 1 1 calc R
C11 C 0.1269(11) 0.0985(3) 0.6284(7) 0.103(4) Uani 1 1 d .
H11A H 0.1342 0.1246 0.6601 0.155 Uiso 1 1 calc R
H11B H 0.0606 0.0774 0.6212 0.155 Uiso 1 1 calc R
H11C H 0.0990 0.1086 0.5749 0.155 Uiso 1 1 calc R
C56 C 0.2159(9) -0.1470(3) 0.0870(6) 0.071(3) Uani 1 1 d .
H56A H 0.2198 -0.1719 0.0573 0.106 Uiso 1 1 calc R
H56B H 0.1492 -0.1537 0.0957 0.106 Uiso 1 1 calc R
H56C H 0.3037 -0.1431 0.1398 0.106 Uiso 1 1 calc R
C40 C 0.1260(9) 0.2516(4) 0.0861(7) 0.102(4) Uani 1 1 d .
H40A H 0.0342 0.2401 0.0532 0.152 Uiso 1 1 calc R
H40B H 0.1313 0.2770 0.0578 0.152 Uiso 1 1 calc R
H40C H 0.1521 0.2616 0.1392 0.152 Uiso 1 1 calc R
C63 C 0.0106(8) -0.0823(3) 0.2151(5) 0.057(2) Uani 1 1 d .
H63A H -0.0042 -0.1086 0.1819 0.086 Uiso 1 1 calc R
H63B H -0.0455 -0.0846 0.2332 0.086 Uiso 1 1 calc R
H63C H 0.1049 -0.0810 0.2628 0.086 Uiso 1 1 calc R

loop_
_atom_site_aniso_label
_atom_site_aniso_U_11
_atom_site_aniso_U_22
_atom_site_aniso_U_33
_atom_site_aniso_U_23
_atom_site_aniso_U_13
_atom_site_aniso_U_12
Pt2 0.02947(15) 0.02501(14) 0.02955(15) -0.00010(10) 0.01486(12) 0.00016(10)
Pt1 0.02190(14) 0.02176(13) 0.02723(15) 0.00341(10) 0.01261(11) -0.00336(10)
O3 0.035(3) 0.030(3) 0.040(3) -0.004(2) 0.019(2) 0.000(2)
O4 0.037(3) 0.033(3) 0.038(3) -0.001(2) 0.022(2) -0.005(2)
N1 0.029(3) 0.026(3) 0.028(3) 0.001(2) 0.018(3) -0.003(2)
O2 0.026(2) 0.030(2) 0.037(3) 0.010(2) 0.014(2) -0.005(2)
N4 0.028(3) 0.032(3) 0.027(3) 0.002(2) 0.015(3) -0.004(2)
C29 0.032(4) 0.034(4) 0.045(4) 0.011(3) 0.021(4) -0.005(3)
C15 0.032(3) 0.019(3) 0.033(4) -0.001(3) 0.025(3) -0.002(3)
N2 0.024(3) 0.024(3) 0.028(3) 0.002(2) 0.016(2) 0.000(2)
C46 0.036(4) 0.030(4) 0.034(4) -0.002(3) 0.023(3) -0.004(3)
C21 0.021(3) 0.030(3) 0.031(4) 0.001(3) 0.015(3) -0.005(3)
C1 0.037(4) 0.022(3) 0.035(4) 0.007(3) 0.024(3) 0.000(3)
C48 0.032(4) 0.043(4) 0.029(4) -0.003(3) 0.017(3) -0.003(3)
N3 0.038(3) 0.028(3) 0.039(3) -0.005(2) 0.025(3) -0.006(3)
O1 0.025(2) 0.030(2) 0.033(3) 0.003(2) 0.011(2) -0.0045(19)
C47 0.037(4) 0.027(3) 0.032(4) -0.003(3) 0.021(3) -0.006(3)
C57 0.031(4) 0.023(3) 0.044(4) -0.006(3) 0.014(3) 0.003(3)
C18 0.028(4) 0.045(4) 0.030(4) 0.003(3) 0.014(3) -0.012(3)
C34 0.049(5) 0.042(4) 0.054(5) -0.001(4) 0.038(4) -0.003(4)
C33 0.045(4) 0.026(3) 0.048(4) -0.001(3) 0.034(4) -0.004(3)
C17 0.033(4) 0.028(3) 0.038(4) -0.001(3) 0.021(3) -0.006(3)
C20 0.029(4) 0.040(4) 0.035(4) 0.012(3) 0.015(3) -0.006(3)
C38 0.044(4) 0.026(3) 0.047(4) -0.001(3) 0.031(4) -0.003(3)
C26 0.035(4) 0.029(4) 0.033(4) -0.004(3) 0.017(3) -0.010(3)
C2 0.042(4) 0.021(3) 0.037(4) -0.001(3) 0.026(3) -0.004(3)
C13 0.028(3) 0.033(4) 0.018(3) 0.003(3) 0.007(3) 0.005(3)
C53 0.023(3) 0.030(4) 0.031(4) 0.004(3) 0.011(3) 0.005(3)
C28 0.033(4) 0.026(3) 0.038(4) 0.003(3) 0.023(3) -0.002(3)
C58 0.031(4) 0.028(4) 0.029(4) 0.001(3) 0.010(3) 0.006(3)
C59 0.045(4) 0.026(4) 0.049(5) -0.007(3) 0.029(4) -0.004(3)
C36 0.065(6) 0.033(4) 0.072(6) 0.001(4) 0.051(5) -0.009(4)
C14 0.028(3) 0.026(3) 0.027(4) 0.002(3) 0.013(3) 0.002(3)
C49 0.048(5) 0.043(4) 0.051(5) -0.004(4) 0.034(4) -0.005(4)
C10 0.067(5) 0.043(4) 0.060(5) -0.013(4) 0.051(5) -0.010(4)
C61 0.041(4) 0.038(4) 0.038(4) 0.004(3) 0.025(4) 0.002(3)
C42 0.045(4) 0.032(4) 0.045(4) -0.003(3) 0.026(4) 0.001(3)
C19 0.030(4) 0.059(5) 0.031(4) 0.007(3) 0.009(3) -0.014(4)
C52 0.041(4) 0.036(4) 0.052(5) 0.001(3) 0.026(4) 0.008(3)
C3 0.065(5) 0.026(4) 0.069(5) -0.008(3) 0.052(5) -0.012(4)
C37 0.046(4) 0.034(4) 0.059(5) -0.008(4) 0.033(4) -0.010(3)
C25 0.031(4) 0.044(4) 0.037(4) 0.002(3) 0.000(3) -0.016(3)
C35 0.064(5) 0.032(4) 0.061(5) 0.010(4) 0.045(5) 0.006(4)
C45 0.042(4) 0.035(4) 0.050(5) -0.007(3) 0.036(4) -0.002(3)
C39 0.049(5) 0.052(5) 0.054(5) 0.009(4) 0.034(4) 0.001(4)
C5 0.088(6) 0.037(4) 0.090(6) -0.010(4) 0.077(6) -0.019(4)
C54 0.066(6) 0.063(6) 0.076(6) -0.027(5) 0.048(5) -0.008(5)
C51 0.049(5) 0.058(5) 0.056(5) -0.001(4) 0.038(4) 0.006(4)
C30 0.083(6) 0.053(5) 0.063(6) 0.023(4) 0.049(5) 0.017(5)
C32 0.044(5) 0.067(6) 0.069(6) 0.035(5) 0.013(5) -0.003(4)
C8 0.059(5) 0.056(5) 0.053(5) 0.012(4) 0.038(5) 0.017(4)
C62 0.063(5) 0.051(5) 0.071(6) -0.015(4) 0.049(5) -0.015(4)
C64 0.034(4) 0.075(6) 0.056(5) -0.005(4) 0.024(4) -0.006(4)
C23 0.035(5) 0.143(10) 0.048(5) -0.014(6) 0.018(4) -0.044(6)
C44 0.049(5) 0.054(5) 0.082(7) 0.017(5) 0.030(5) 0.001(4)
C27 0.029(4) 0.024(3) 0.041(4) 0.005(3) 0.014(3) -0.008(3)
C43 0.092(7) 0.056(5) 0.051(5) 0.000(4) 0.043(5) 0.012(5)
C4 0.084(6) 0.034(4) 0.101(7) -0.018(4) 0.073(6) -0.024(4)
C55 0.046(5) 0.064(6) 0.063(6) -0.026(5) 0.018(4) 0.009(4)
C22 0.073(8) 0.45(3) 0.034(6) -0.048(10) 0.030(6) -0.140(12)
C9 0.069(6) 0.077(6) 0.045(5) -0.016(4) 0.041(5) -0.006(5)
C60 0.031(4) 0.029(4) 0.028(4) 0.003(3) 0.013(3) 0.003(3)
C50 0.049(5) 0.057(5) 0.075(6) -0.003(4) 0.047(5) -0.009(4)
C12 0.176(12) 0.063(7) 0.063(7) -0.005(5) 0.076(8) -0.004(7)
C31 0.062(5) 0.041(4) 0.057(5) 0.013(4) 0.037(5) 0.010(4)
C7 0.043(4) 0.033(4) 0.044(4) -0.002(3) 0.033(4) 0.001(3)
C41 0.080(8) 0.188(14) 0.067(7) -0.036(8) 0.043(7) -0.031(8)
C24 0.041(6) 0.111(9) 0.099(9) -0.008(7) 0.020(6) -0.006(6)
C11 0.106(9) 0.064(7) 0.111(9) -0.016(6) 0.051(8) 0.036(6)
C56 0.088(7) 0.050(5) 0.077(7) 0.008(5) 0.051(6) 0.023(5)
C40 0.051(6) 0.116(10) 0.118(10) -0.005(8) 0.040(6) 0.015(6)
C63 0.072(6) 0.053(5) 0.059(5) 0.015(4) 0.046(5) 0.007(4)

loop_
_atom_type_symbol
_atom_type_description
_atom_type_scat_dispersion_real
_atom_type_scat_dispersion_imag
_atom_type_scat_source
C C 0.0033 0.0016 'International Tables Vol C Tables 4.2.6.8 and 6.1.1.4'
H H 0.0000 0.0000 'International Tables Vol C Tables 4.2.6.8 and 6.1.1.4'
N N 0.0061 0.0033 'International Tables Vol C Tables 4.2.6.8 and 6.1.1.4'
O O 0.0106 0.0060 'International Tables Vol C Tables 4.2.6.8 and 6.1.1.4'
Pt Pt -1.7033 8.3905 'International Tables Vol C Tables 4.2.6.8 and 6.1.1.4'

loop_
_geom_angle_atom_site_label_1
_geom_angle_atom_site_label_2
_geom_angle_atom_site_label_3
_geom_angle
C53 Pt2 N4 80.9(2)
C53 Pt2 O3 93.5(2)
N4 Pt2 O3 174.2(2)
C53 Pt2 O4 173.9(2)
N4 Pt2 O4 92.95(19)
O3 Pt2 O4 92.57(18)
N2 Pt1 C21 81.5(2)
N2 Pt1 O2 174.27(17)
C21 Pt1 O2 93.2(2)
N2 Pt1 O1 92.84(18)
C21 Pt1 O1 173.8(2)
O2 Pt1 O1 92.53(17)
C58 O3 Pt2 124.1(4)
C60 O4 Pt2 124.0(4)
C15 N1 C13 108.4(5)
C15 N1 C1 125.8(5)
C13 N1 C1 125.6(5)
C28 O2 Pt1 124.0(4)
C47 N4 C46 108.1(5)
C47 N4 Pt2 115.0(4)
C46 N4 Pt2 136.8(4)
C5 C6 C1 117.5(6)
C5 C6 C10 119.5(6)
C1 C6 C10 123.0(6)
C17 C16 C21 121.6(6)
C17 C16 C15 126.5(5)
C21 C16 C15 111.9(5)
C32 C29 C30 109.6(7)
C32 C29 C28 112.4(6)
C30 C29 C28 106.6(6)
C32 C29 C31 107.9(7)
C30 C29 C31 109.6(6)
C28 C29 C31 110.7(6)
N2 C15 N1 107.8(5)
N2 C15 C16 117.4(5)
N1 C15 C16 134.8(5)
C15 N2 C14 109.0(5)
C15 N2 Pt1 114.7(4)
C14 N2 Pt1 136.1(4)
C45 C46 N4 108.6(6)
C45 C46 H46 125.7
N4 C46 H46 125.7
C20 C21 C16 117.5(5)
C20 C21 Pt1 127.9(5)
C16 C21 Pt1 114.5(4)
C6 C1 C2 123.1(6)
C6 C1 N1 117.8(5)
C2 C1 N1 119.1(5)
C49 C48 C53 121.9(6)
C49 C48 C47 127.3(6)
C53 C48 C47 110.7(6)
C47 N3 C45 107.8(5)
C47 N3 C33 127.4(5)
C45 N3 C33 124.2(5)
C26 O1 Pt1 123.6(4)
N4 C47 N3 108.7(6)
N4 C47 C48 117.4(6)
N3 C47 C48 133.9(6)
C58 C57 C55 109.2(5)
C58 C57 C54 112.1(6)
C55 C57 C54 107.8(7)
C58 C57 C56 110.0(6)
C55 C57 C56 109.6(7)
C54 C57 C56 108.1(6)
C17 C18 C19 119.6(6)
C17 C18 H18 120.2
C19 C18 H18 120.2
C33 C34 C35 117.3(7)
C33 C34 C39 122.5(6)
C35 C34 C39 120.1(7)
C38 C33 C34 123.5(6)
C38 C33 N3 119.0(6)
C34 C33 N3 117.4(6)
C18 C17 C16 119.2(6)
C18 C17 H17 120.4
C16 C17 H17 120.4
C21 C20 C19 121.1(6)
C21 C20 H20 119.5
C19 C20 H20 119.5
C33 C38 C37 116.5(7)
C33 C38 C42 122.0(6)
C37 C38 C42 121.5(7)
O1 C26 C27 124.3(6)
O1 C26 C25 113.5(6)
C27 C26 C25 122.2(6)
C3 C2 C1 117.6(6)
C3 C2 C7 120.0(6)
C1 C2 C7 122.4(6)
C14 C13 N1 106.6(5)
C14 C13 H13 126.7
N1 C13 H13 126.7
C52 C53 C48 116.5(6)
C52 C53 Pt2 127.9(5)
C48 C53 Pt2 115.7(5)
O2 C28 C27 125.3(6)
O2 C28 C29 114.0(5)
C27 C28 C29 120.7(5)
O3 C58 C59 125.9(6)
O3 C58 C57 114.3(6)
C59 C58 C57 119.8(6)
C58 C59 C60 128.8(6)
C58 C59 H59 115.6
C60 C59 H59 115.6
C35 C36 C37 121.6(7)
C35 C36 H36 119.2
C37 C36 H36 119.2
C13 C14 N2 108.0(5)
C13 C14 H14 126.0
N2 C14 H14 126.0
C50 C49 C48 118.9(7)
C50 C49 H49 120.6
C48 C49 H49 120.6
C12 C10 C11 110.1(8)
C12 C10 C6 111.3(7)
C11 C10 C6 112.9(7)
C12 C10 H10 107.4
C11 C10 H10 107.4
C6 C10 H10 107.4
C64 C61 C60 110.0(6)
C64 C61 C63 109.8(6)
C60 C61 C63 109.9(6)
C64 C61 C62 108.8(6)
C60 C61 C62 109.8(6)
C63 C61 C62 108.5(6)
C44 C42 C38 113.1(6)
C44 C42 C43 111.2(7)
C38 C42 C43 110.6(6)
C44 C42 H42 107.2
C38 C42 H42 107.2
C43 C42 H42 107.2
C20 C19 C18 121.0(6)
C20 C19 H19 119.5
C18 C19 H19 119.5
C51 C52 C53 121.4(7)
C51 C52 H52 119.3
C53 C52 H52 119.3
C4 C3 C2 120.1(6)
C4 C3 H3 120.0
C2 C3 H3 120.0
C36 C37 C38 121.0(7)
C36 C37 H37 119.5
C38 C37 H37 119.5
C22 C25 C23 114.2(8)
C22 C25 C26 110.6(7)
C23 C25 C26 114.9(6)
C22 C25 C24 108.1(10)
C23 C25 C24 100.9(8)
C26 C25 C24 107.1(6)
C36 C35 C34 120.0(7)
C36 C35 H35 120.0
C34 C35 H35 120.0
C46 C45 N3 106.8(6)
C46 C45 H45 126.6
N3 C45 H45 126.6
C40 C39 C41 111.2(8)
C40 C39 C34 111.0(7)
C41 C39 C34 111.1(7)
C40 C39 H39 107.8
C41 C39 H39 107.8
C34 C39 H39 107.8
C4 C5 C6 120.0(7)
C4 C5 H5 120.0
C6 C5 H5 120.0
C57 C54 H54A 109.5
C57 C54 H54B 109.5
H54A C54 H54B 109.5
C57 C54 H54C 109.5
H54A C54 H54C 109.5
H54B C54 H54C 109.5
C50 C51 C52 120.4(7)
C50 C51 H51 119.8
C52 C51 H51 119.8
C29 C30 H30A 109.5
C29 C30 H30B 109.5
H30A C30 H30B 109.5
C29 C30 H30C 109.5
H30A C30 H30C 109.5
H30B C30 H30C 109.5
C29 C32 H32A 109.5
C29 C32 H32B 109.5
H32A C32 H32B 109.5
C29 C32 H32C 109.5
H32A C32 H32C 109.5
H32B C32 H32C 109.5
C7 C8 H8A 109.5
C7 C8 H8B 109.5
H8A C8 H8B 109.5
C7 C8 H8C 109.5
H8A C8 H8C 109.5
H8B C8 H8C 109.5
C61 C62 H62A 109.5
C61 C62 H62B 109.5
H62A C62 H62B 109.5
C61 C62 H62C 109.5
H62A C62 H62C 109.5
H62B C62 H62C 109.5
C61 C64 H64A 109.5
C61 C64 H64B 109.5
H64A C64 H64B 109.5
C61 C64 H64C 109.5
H64A C64 H64C 109.5
H64B C64 H64C 109.5
C25 C23 H23A 109.5
C25 C23 H23B 109.5
H23A C23 H23B 109.5
C25 C23 H23C 109.5
H23A C23 H23C 109.5
H23B C23 H23C 109.5
C42 C44 H44A 109.5
C42 C44 H44B 109.5
H44A C44 H44B 109.5
C42 C44 H44C 109.5
H44A C44 H44C 109.5
H44B C44 H44C 109.5
C28 C27 C26 129.6(6)
C28 C27 H27 115.2
C26 C27 H27 115.2
C42 C43 H43A 109.5
C42 C43 H43B 109.5
H43A C43 H43B 109.5
C42 C43 H43C 109.5
H43A C43 H43C 109.5
H43B C43 H43C 109.5
C3 C4 C5 121.7(7)
C3 C4 H4 119.2
C5 C4 H4 119.2
C57 C55 H55A 109.5
C57 C55 H55B 109.5
H55A C55 H55B 109.5
C57 C55 H55C 109.5
H55A C55 H55C 109.5
H55B C55 H55C 109.5
C25 C22 H22A 109.5
C25 C22 H22B 109.5
H22A C22 H22B 109.5
C25 C22 H22C 109.5
H22A C22 H22C 109.5
H22B C22 H22C 109.5
C25 C22 H22D 109.5
H22A C22 H22D 141.1
H22B C22 H22D 56.3
H22C C22 H22D 56.3
C25 C22 H22E 109.5
H22A C22 H22E 56.3
H22B C22 H22E 141.1
H22C C22 H22E 56.3
H22D C22 H22E 109.5
C25 C22 H22F 109.5
H22A C22 H22F 56.3
H22B C22 H22F 56.3
H22C C22 H22F 141.1
H22D C22 H22F 109.5
H22E C22 H22F 109.5
C7 C9 H9A 109.5
C7 C9 H9B 109.5
H9A C9 H9B 109.5
C7 C9 H9C 109.5
H9A C9 H9C 109.5
H9B C9 H9C 109.5
O4 C60 C59 124.6(6)
O4 C60 C61 117.2(6)
C59 C60 C61 118.2(6)
C51 C50 C49 120.9(7)
C51 C50 H50 119.6
C49 C50 H50 119.6
C10 C12 H12A 109.5
C10 C12 H12B 109.5
H12A C12 H12B 109.5
C10 C12 H12C 109.5
H12A C12 H12C 109.5
H12B C12 H12C 109.5
C29 C31 H31A 109.5
C29 C31 H31B 109.5
H31A C31 H31B 109.5
C29 C31 H31C 109.5
H31A C31 H31C 109.5
H31B C31 H31C 109.5
C8 C7 C2 109.5(6)
C8 C7 C9 111.9(6)
C2 C7 C9 112.4(6)
C8 C7 H7 107.6
C2 C7 H7 107.6
C9 C7 H7 107.6
C39 C41 H41A 109.5
C39 C41 H41B 109.5
H41A C41 H41B 109.5
C39 C41 H41C 109.5
H41A C41 H41C 109.5
H41B C41 H41C 109.5
C25 C24 H24A 109.5
C25 C24 H24B 109.5
H24A C24 H24B 109.5
C25 C24 H24C 109.5
H24A C24 H24C 109.5
H24B C24 H24C 109.5
C10 C11 H11A 109.5
C10 C11 H11B 109.5
H11A C11 H11B 109.5
C10 C11 H11C 109.5
H11A C11 H11C 109.5
H11B C11 H11C 109.5
C57 C56 H56A 109.5
C57 C56 H56B 109.5
H56A C56 H56B 109.5
C57 C56 H56C 109.5
H56A C56 H56C 109.5
H56B C56 H56C 109.5
C39 C40 H40A 109.5
C39 C40 H40B 109.5
H40A C40 H40B 109.5
C39 C40 H40C 109.5
H40A C40 H40C 109.5
H40B C40 H40C 109.5
C61 C63 H63A 109.5
C61 C63 H63B 109.5
H63A C63 H63B 109.5
C61 C63 H63C 109.5
H63A C63 H63C 109.5
H63B C63 H63C 109.5

loop_
_geom_bond_atom_site_label_1
_geom_bond_atom_site_label_2
_geom_bond_distance
Pt2 C53 1.980(6)
Pt2 N4 1.985(5)
Pt2 O3 2.005(4)
Pt2 O4 2.079(4)
Pt1 N2 1.990(5)
Pt1 C21 1.991(6)
Pt1 O2 2.010(4)
Pt1 O1 2.068(4)
O3 C58 1.288(8)
O4 C60 1.263(7)
N1 C15 1.360(7)
N1 C13 1.387(8)
N1 C1 1.441(7)
O2 C28 1.286(7)
N4 C47 1.337(8)
N4 C46 1.371(8)
C6 C5 1.389(9)
C6 C1 1.398(9)
C6 C10 1.548(9)
C16 C17 1.402(8)
C16 C21 1.421(8)
C16 C15 1.449(8)
C29 C32 1.493(10)
C29 C30 1.524(10)
C29 C28 1.533(9)
C29 C31 1.541(10)
C15 N2 1.342(7)
N2 C14 1.370(7)
C46 C45 1.351(9)
C46 H46 0.9500
C21 C20 1.384(8)
C1 C2 1.400(8)
C48 C49 1.396(9)
C48 C53 1.421(9)
C48 C47 1.451(9)
N3 C47 1.359(8)
N3 C45 1.386(8)
N3 C33 1.453(8)
O1 C26 1.280(7)
C57 C58 1.522(9)
C57 C55 1.530(10)
C57 C54 1.537(11)
C57 C56 1.545(10)
C18 C17 1.387(9)
C18 C19 1.394(9)
C18 H18 0.9500
C34 C33 1.393(10)
C34 C35 1.399(10)
C34 C39 1.538(10)
C33 C38 1.387(9)
C17 H17 0.9500
C20 C19 1.391(9)
C20 H20 0.9500
C38 C37 1.392(9)
C38 C42 1.507(9)
C26 C27 1.393(9)
C26 C25 1.528(9)
C2 C3 1.388(9)
C2 C7 1.514(9)
C13 C14 1.362(9)
C13 H13 0.9500
C53 C52 1.396(9)
C28 C27 1.385(9)
C58 C59 1.393(9)
C59 C60 1.409(9)
C59 H59 0.9500
C36 C35 1.363(11)
C36 C37 1.372(10)
C36 H36 0.9500
C14 H14 0.9500
C49 C50 1.384(10)
C49 H49 0.9500
C10 C12 1.475(11)
C10 C11 1.520(11)
C10 H10 1.0000
C61 C64 1.525(10)
C61 C60 1.527(9)
C61 C63 1.539(10)
C61 C62 1.541(10)
C42 C44 1.505(10)
C42 C43 1.513(10)
C42 H42 1.0000
C19 H19 0.9500
C52 C51 1.396(10)
C52 H52 0.9500
C3 C4 1.380(10)
C3 H3 0.9500
C37 H37 0.9500
C25 C22 1.438(12)
C25 C23 1.491(11)
C25 C24 1.607(13)
C35 H35 0.9500
C45 H45 0.9500
C39 C40 1.523(12)
C39 C41 1.534(12)
C39 H39 1.0000
C5 C4 1.386(10)
C5 H5 0.9500
C54 H54A 0.9800
C54 H54B 0.9800
C54 H54C 0.9800
C51 C50 1.365(10)
C51 H51 0.9500
C30 H30A 0.9800
C30 H30B 0.9800
C30 H30C 0.9800
C32 H32A 0.9800
C32 H32B 0.9800
C32 H32C 0.9800
C8 C7 1.512(9)
C8 H8A 0.9800
C8 H8B 0.9800
C8 H8C 0.9800
C62 H62A 0.9800
C62 H62B 0.9800
C62 H62C 0.9800
C64 H64A 0.9800
C64 H64B 0.9800
C64 H64C 0.9800
C23 H23A 0.9800
C23 H23B 0.9800
C23 H23C 0.9800
C44 H44A 0.9800
C44 H44B 0.9800
C44 H44C 0.9800
C27 H27 0.9500
C43 H43A 0.9800
C43 H43B 0.9800
C43 H43C 0.9800
C4 H4 0.9500
C55 H55A 0.9800
C55 H55B 0.9800
C55 H55C 0.9800
C22 H22A 0.9800
C22 H22B 0.9800
C22 H22C 0.9800
C22 H22D 0.9800
C22 H22E 0.9800
C22 H22F 0.9800
C9 C7 1.518(10)
C9 H9A 0.9800
C9 H9B 0.9800
C9 H9C 0.9800
C50 H50 0.9500
C12 H12A 0.9800
C12 H12B 0.9800
C12 H12C 0.9800
C31 H31A 0.9800
C31 H31B 0.9800
C31 H31C 0.9800
C7 H7 1.0000
C41 H41A 0.9800
C41 H41B 0.9800
C41 H41C 0.9800
C24 H24A 0.9800
C24 H24B 0.9800
C24 H24C 0.9800
C11 H11A 0.9800
C11 H11B 0.9800
C11 H11C 0.9800
C56 H56A 0.9800
C56 H56B 0.9800
C56 H56C 0.9800
C40 H40A 0.9800
C40 H40B 0.9800
C40 H40C 0.9800
C63 H63A 0.9800
C63 H63B 0.9800
C63 H63C 0.9800

loop_
_geom_torsion_atom_site_label_1
_geom_torsion_atom_site_label_2
_geom_torsion_atom_site_label_3
_geom_torsion_atom_site_label_4
_geom_torsion
C53 Pt2 O3 C58 -177.5(5)
O4 Pt2 O3 C58 2.4(5)
N4 Pt2 O4 C60 176.5(5)
O3 Pt2 O4 C60 -1.6(5)
C21 Pt1 O2 C28 174.7(5)
O1 Pt1 O2 C28 -7.6(5)
C53 Pt2 N4 C47 4.5(5)
O4 Pt2 N4 C47 -175.5(4)
C53 Pt2 N4 C46 -179.7(7)
O4 Pt2 N4 C46 0.2(6)
C13 N1 C15 N2 -0.9(6)
C1 N1 C15 N2 175.3(5)
C13 N1 C15 C16 -179.3(6)
C1 N1 C15 C16 -3.2(10)
C17 C16 C15 N2 175.1(6)
C21 C16 C15 N2 -3.6(8)
C17 C16 C15 N1 -6.5(11)
C21 C16 C15 N1 174.8(6)
N1 C15 N2 C14 0.5(6)
C16 C15 N2 C14 179.3(5)
N1 C15 N2 Pt1 -175.3(4)
C16 C15 N2 Pt1 3.5(7)
C21 Pt1 N2 C15 -1.8(4)
O1 Pt1 N2 C15 -179.3(4)
C21 Pt1 N2 C14 -176.0(6)
O1 Pt1 N2 C14 6.4(6)
C47 N4 C46 C45 0.1(8)
Pt2 N4 C46 C45 -175.8(5)
C17 C16 C21 C20 0.3(9)
C15 C16 C21 C20 179.0(6)
C17 C16 C21 Pt1 -176.8(5)
C15 C16 C21 Pt1 2.0(7)
N2 Pt1 C21 C20 -176.9(6)
O2 Pt1 C21 C20 5.3(6)
N2 Pt1 C21 C16 -0.2(4)
O2 Pt1 C21 C16 -178.0(4)
C5 C6 C1 C2 -0.6(10)
C10 C6 C1 C2 -178.5(7)
C5 C6 C1 N1 179.6(6)
C10 C6 C1 N1 1.7(10)
C15 N1 C1 C6 -91.0(8)
C13 N1 C1 C6 84.4(8)
C15 N1 C1 C2 89.2(8)
C13 N1 C1 C2 -95.4(8)
N2 Pt1 O1 C26 -176.1(5)
O2 Pt1 O1 C26 1.9(5)
C46 N4 C47 N3 -0.2(7)
Pt2 N4 C47 N3 176.7(4)
C46 N4 C47 C48 177.8(6)
Pt2 N4 C47 C48 -5.2(7)
C45 N3 C47 N4 0.2(7)
C33 N3 C47 N4 -170.9(6)
C45 N3 C47 C48 -177.4(7)
C33 N3 C47 C48 11.5(12)
C49 C48 C47 N4 -174.4(7)
C53 C48 C47 N4 2.6(8)
C49 C48 C47 N3 3.0(13)
C53 C48 C47 N3 180.0(7)
C35 C34 C33 C38 0.1(11)
C39 C34 C33 C38 177.1(7)
C35 C34 C33 N3 -179.6(6)
C39 C34 C33 N3 -2.7(10)
C47 N3 C33 C38 -88.6(8)
C45 N3 C33 C38 101.7(8)
C47 N3 C33 C34 91.2(8)
C45 N3 C33 C34 -78.5(8)
C19 C18 C17 C16 -1.3(10)
C21 C16 C17 C18 0.5(9)
C15 C16 C17 C18 -178.1(6)
C16 C21 C20 C19 -0.1(10)
Pt1 C21 C20 C19 176.5(5)
C34 C33 C38 C37 1.7(10)
N3 C33 C38 C37 -178.6(6)
C34 C33 C38 C42 -179.9(6)
N3 C33 C38 C42 -0.2(10)
Pt1 O1 C26 C27 4.0(9)
Pt1 O1 C26 C25 -174.6(5)
C6 C1 C2 C3 0.5(10)
N1 C1 C2 C3 -179.7(6)
C6 C1 C2 C7 179.3(6)
N1 C1 C2 C7 -0.9(9)
C15 N1 C13 C14 0.9(7)
C1 N1 C13 C14 -175.2(6)
C49 C48 C53 C52 -1.2(10)
C47 C48 C53 C52 -178.3(6)
C49 C48 C53 Pt2 178.4(5)
C47 C48 C53 Pt2 1.3(7)
N4 Pt2 C53 C52 176.5(6)
O3 Pt2 C53 C52 -5.4(6)
N4 Pt2 C53 C48 -3.1(5)
O3 Pt2 C53 C48 175.1(5)
Pt1 O2 C28 C27 7.8(9)
Pt1 O2 C28 C29 -174.9(4)
C32 C29 C28 O2 13.0(9)
C30 C29 C28 O2 -107.0(7)
C31 C29 C28 O2 133.8(6)
C32 C29 C28 C27 -169.5(7)
C30 C29 C28 C27 70.4(8)
C31 C29 C28 C27 -48.7(8)
Pt2 O3 C58 C59 -3.2(9)
Pt2 O3 C58 C57 176.6(4)
C55 C57 C58 O3 -119.4(7)
C54 C57 C58 O3 0.0(8)
C56 C57 C58 O3 120.2(7)
C55 C57 C58 C59 60.4(9)
C54 C57 C58 C59 179.9(7)
C56 C57 C58 C59 -59.9(8)
O3 C58 C59 C60 2.7(12)
C57 C58 C59 C60 -177.1(6)
N1 C13 C14 N2 -0.6(7)
C15 N2 C14 C13 0.1(7)
Pt1 N2 C14 C13 174.6(4)
C53 C48 C49 C50 -0.2(11)
C47 C48 C49 C50 176.5(7)
C5 C6 C10 C12 64.7(10)
C1 C6 C10 C12 -117.3(9)
C5 C6 C10 C11 -59.7(10)
C1 C6 C10 C11 118.2(9)
C33 C38 C42 C44 148.5(7)
C37 C38 C42 C44 -33.2(10)
C33 C38 C42 C43 -86.0(9)
C37 C38 C42 C43 92.3(8)
C21 C20 C19 C18 -0.8(11)
C17 C18 C19 C20 1.5(11)
C48 C53 C52 C51 1.2(10)
Pt2 C53 C52 C51 -178.4(5)
C1 C2 C3 C4 -1.5(11)
C7 C2 C3 C4 179.7(7)
C35 C36 C37 C38 1.0(12)
C33 C38 C37 C36 -2.2(10)
C42 C38 C37 C36 179.4(7)
O1 C26 C25 C22 -64.3(11)
C27 C26 C25 C22 117.0(11)
O1 C26 C25 C23 164.5(7)
C27 C26 C25 C23 -14.2(11)
O1 C26 C25 C24 53.3(9)
C27 C26 C25 C24 -125.3(8)
C37 C36 C35 C34 0.9(12)
C33 C34 C35 C36 -1.4(11)
C39 C34 C35 C36 -178.5(7)
N4 C46 C45 N3 0.0(8)
C47 N3 C45 C46 -0.1(7)
C33 N3 C45 C46 171.3(6)
C33 C34 C39 C40 126.4(8)
C35 C34 C39 C40 -56.7(10)
C33 C34 C39 C41 -109.3(9)
C35 C34 C39 C41 67.6(10)
C1 C6 C5 C4 1.7(12)
C10 C6 C5 C4 179.7(8)
C53 C52 C51 C50 0.2(12)
O2 C28 C27 C26 0.0(12)
C29 C28 C27 C26 -177.1(7)
O1 C26 C27 C28 -6.7(12)
C25 C26 C27 C28 171.7(7)
C2 C3 C4 C5 2.7(14)
C6 C5 C4 C3 -2.8(14)
Pt2 O4 C60 C59 1.6(9)
Pt2 O4 C60 C61 -177.9(4)
C58 C59 C60 O4 -1.7(12)
C58 C59 C60 C61 177.7(7)
C64 C61 C60 O4 117.5(7)
C63 C61 C60 O4 -121.6(7)
C62 C61 C60 O4 -2.3(8)
C64 C61 C60 C59 -62.0(8)
C63 C61 C60 C59 58.9(8)
C62 C61 C60 C59 178.2(6)
C52 C51 C50 C49 -1.7(13)
C48 C49 C50 C51 1.6(12)
C3 C2 C7 C8 -80.9(8)
C1 C2 C7 C8 100.3(8)
C3 C2 C7 C9 44.1(9)
C1 C2 C7 C9 -134.7(7)
